data_7217115
loop_
_publ_author_name
'Yan, Zhi-Hao'
'Han, Lu-Lu'
'Zhao, Ya-Qin'
'Li, Xiao-Yu'
'Wang, Xing-Po'
'Wang, Lei'
'Sun, Di'

_publ_section_title
;
 Three mixed-ligand coordination networks modulated by flexible N-donor
 ligands: syntheses, topological structures, and temperature-sensitive
 luminescence properties
;
_journal_issue 37
_journal_name_full CrystEngComm
_journal_page_first 8747
_journal_paper_doi 10.1039/C4CE01270D
_journal_volume 16
_journal_year 2014
_chemical_formula_sum 'C40 H40 Br8 N8 O10 Zn2'
_chemical_formula_weight 1562.82
_chemical_name_systematic
; 
 ? 
;
_space_group_crystal_system monoclinic
_space_group_IT_number 14
_space_group_name_Hall '-P 2ybc'
_space_group_name_H-M_alt 'P 1 21/c 1'
_symmetry_space_group_name_Hall '-P 2ybc'
_symmetry_space_group_name_H-M 'P 1 21/c 1'
_atom_sites_solution_hydrogens geom
_atom_sites_solution_primary direct
_atom_sites_solution_secondary difmap
_audit_creation_method SHELXL-97
_cell_angle_alpha 90.00
_cell_angle_beta 91.043(7)
_cell_angle_gamma 90.00
_cell_formula_units_Z 4
_cell_length_a 14.333(6)
_cell_length_b 21.282(8)
_cell_length_c 17.076(7)
_cell_measurement_temperature 298(2)
_cell_volume 5208(4)
_computing_structure_refinement 'SHELXL-97 (Sheldrick, 1997)'
_computing_structure_solution 'SHELXS-97 (Sheldrick, 1990)'
_diffrn_ambient_temperature 298(2)
_diffrn_measured_fraction_theta_full 0.986
_diffrn_measured_fraction_theta_max 0.986
_diffrn_radiation_monochromator graphite
_diffrn_radiation_source 'fine-focus sealed tube'
_diffrn_radiation_type MoK\a
_diffrn_radiation_wavelength 0.71073
_diffrn_reflns_av_R_equivalents 0.0919
_diffrn_reflns_av_sigmaI/netI 0.1330
_diffrn_reflns_limit_h_max 17
_diffrn_reflns_limit_h_min -17
_diffrn_reflns_limit_k_max 13
_diffrn_reflns_limit_k_min -25
_diffrn_reflns_limit_l_max 20
_diffrn_reflns_limit_l_min -19
_diffrn_reflns_number 23875
_diffrn_reflns_theta_full 24.99
_diffrn_reflns_theta_max 24.99
_diffrn_reflns_theta_min 1.42
_exptl_absorpt_coefficient_mu 7.119
_exptl_absorpt_correction_T_max 0.7173
_exptl_absorpt_correction_T_min 0.4148
_exptl_absorpt_correction_type multi-scan
_exptl_absorpt_process_details sadabs
_exptl_crystal_density_diffrn 1.993
_exptl_crystal_density_method 'not measured'
_exptl_crystal_F_000 3024
_exptl_crystal_size_max 0.15
_exptl_crystal_size_mid 0.12
_exptl_crystal_size_min 0.05
_refine_diff_density_max 1.427
_refine_diff_density_min -1.098
_refine_diff_density_rms 0.230
_refine_ls_extinction_method none
_refine_ls_goodness_of_fit_ref 1.040
_refine_ls_hydrogen_treatment mixed
_refine_ls_matrix_type full
_refine_ls_number_parameters 631
_refine_ls_number_reflns 9044
_refine_ls_number_restraints 36
_refine_ls_restrained_S_all 1.038
_refine_ls_R_factor_all 0.1736
_refine_ls_R_factor_gt 0.1000
_refine_ls_shift/su_max 0.000
_refine_ls_shift/su_mean 0.000
_refine_ls_structure_factor_coef Fsqd
_refine_ls_weighting_details 'calc w=1/[\s^2^(Fo^2^)+(0.1565P)^2^+38.8321P] where P=(Fo^2^+2Fc^2^)/3'
_refine_ls_weighting_scheme calc
_refine_ls_wR_factor_gt 0.2657
_refine_ls_wR_factor_ref 0.3123
_reflns_number_gt 4718
_reflns_number_total 9044
_reflns_threshold_expression >2sigma(I)
_cod_data_source_file c4ce01270d2.cif
_cod_data_source_block p1
_cod_depositor_comments 'Adding full bibliography for 7217115--7217117.cif.'
_cod_database_code 7217115

loop_
_symmetry_equiv_pos_as_xyz
'x, y, z'
'-x, y+1/2, -z+1/2'
'-x, -y, -z'
'x, -y-1/2, z-1/2'

loop_
_atom_site_label
_atom_site_type_symbol
_atom_site_fract_x
_atom_site_fract_y
_atom_site_fract_z
_atom_site_U_iso_or_equiv
_atom_site_adp_type
_atom_site_occupancy
_atom_site_symmetry_multiplicity
_atom_site_calc_flag
_atom_site_refinement_flags
Zn1 Zn 1.24336(12) 0.11497(8) 0.68377(10) 0.0355(5) Uani 1 1 d .
Zn2 Zn 0.74153(12) 0.37289(8) 0.31870(9) 0.0339(4) Uani 1 1 d .
Br1 Br 1.07546(14) 0.30254(11) 0.67035(11) 0.0671(6) Uani 1 1 d .
Br2 Br 0.86324(14) 0.33702(12) 0.60334(12) 0.0770(7) Uani 1 1 d .
Br3 Br 1.14116(14) 0.16619(11) 0.39734(12) 0.0714(7) Uani 1 1 d .
Br4 Br 0.92450(14) 0.19378(11) 0.33378(11) 0.0673(6) Uani 1 1 d .
Br5 Br 1.36202(15) 0.11589(10) 0.45350(14) 0.0752(7) Uani 1 1 d .
Br6 Br 1.56418(14) 0.09746(10) 0.36358(11) 0.0617(6) Uani 1 1 d .
Br7 Br 0.52635(17) 0.55789(11) 0.32541(12) 0.0751(7) Uani 1 1 d .
Br8 Br 0.33041(16) 0.58116(13) 0.42250(15) 0.0911(9) Uani 1 1 d .
C1 C 1.3975(16) 0.0942(11) 0.8363(13) 0.082(7) Uani 1 1 d .
H1A H 1.3583 0.0650 0.8083 0.123 Uiso 1 1 calc R
H1B H 1.3846 0.0919 0.8912 0.123 Uiso 1 1 calc R
H1C H 1.4618 0.0838 0.8281 0.123 Uiso 1 1 calc R
C2 C 1.3788(13) 0.1588(8) 0.8074(10) 0.052(4) Uani 1 1 d .
C3 C 1.3238(14) 0.2393(9) 0.7453(10) 0.059(5) Uani 1 1 d .
H3A H 1.2889 0.2635 0.7101 0.071 Uiso 1 1 calc R
C4 C 1.3816(15) 0.2613(10) 0.7961(12) 0.072(6) Uani 1 1 d .
H4A H 1.3939 0.3036 0.8051 0.087 Uiso 1 1 calc R
C5 C 1.4966(13) 0.2149(12) 0.8986(12) 0.073(6) Uani 1 1 d .
H5A H 1.5338 0.1768 0.8972 0.088 Uiso 1 1 calc R
H5B H 1.5376 0.2499 0.8875 0.088 Uiso 1 1 calc R
C6 C 1.4616(13) 0.2224(10) 0.9754(10) 0.061(5) Uani 1 1 d .
H6A H 1.4328 0.1833 0.9912 0.074 Uiso 1 1 calc R
H6B H 1.4135 0.2544 0.9741 0.074 Uiso 1 1 calc R
C7 C 1.5351(14) 0.2405(13) 1.0364(11) 0.084(7) Uani 1 1 d .
H7A H 1.5756 0.2047 1.0463 0.101 Uiso 1 1 calc R
H7B H 1.5729 0.2742 1.0159 0.101 Uiso 1 1 calc R
C8 C 1.4953(16) 0.2604(15) 1.1092(13) 0.107(10) Uani 1 1 d .
H8A H 1.4495 0.2299 1.1257 0.128 Uiso 1 1 calc R
H8B H 1.4638 0.3004 1.1016 0.128 Uiso 1 1 calc R
C9 C 1.6126(16) 0.2198(12) 1.2098(14) 0.083(7) Uani 1 1 d .
H9A H 1.6032 0.1769 1.2029 0.100 Uiso 1 1 calc R
C10 C 1.6744(12) 0.2490(9) 1.2618(10) 0.054(5) Uani 1 1 d .
H10A H 1.7159 0.2284 1.2956 0.065 Uiso 1 1 calc R
C11 C 1.6024(13) 0.3223(9) 1.1975(10) 0.056(5) Uani 1 1 d .
C12 C 1.5772(16) 0.3840(10) 1.1679(13) 0.078(7) Uani 1 1 d .
H12A H 1.5310 0.3797 1.1268 0.116 Uiso 1 1 calc R
H12B H 1.6315 0.4042 1.1477 0.116 Uiso 1 1 calc R
H12C H 1.5523 0.4088 1.2096 0.116 Uiso 1 1 calc R
C13 C 1.1020(13) 0.1397(8) 0.8413(11) 0.058(5) Uani 1 1 d .
H13A H 1.0585 0.1403 0.8834 0.086 Uiso 1 1 calc R
H13B H 1.0841 0.1708 0.8031 0.086 Uiso 1 1 calc R
H13C H 1.1634 0.1490 0.8614 0.086 Uiso 1 1 calc R
C14 C 1.1017(14) 0.0803(10) 0.8064(10) 0.062(5) Uani 1 1 d .
C15 C 1.1323(15) 0.0016(9) 0.7280(11) 0.068(6) Uani 1 1 d .
H15A H 1.1576 -0.0218 0.6876 0.082 Uiso 1 1 calc R
C16 C 1.0694(16) -0.0201(9) 0.7778(11) 0.070(6) Uani 1 1 d .
H16A H 1.0437 -0.0602 0.7786 0.083 Uiso 1 1 calc R
C17 C 0.9873(15) 0.0254(12) 0.8925(11) 0.082(7) Uani 1 1 d .
H17A H 0.9369 -0.0032 0.8791 0.099 Uiso 1 1 calc R
H17B H 0.9602 0.0666 0.9005 0.099 Uiso 1 1 calc R
C18 C 1.0324(14) 0.0044(11) 0.9672(10) 0.069(6) Uani 1 1 d .
H18A H 1.0642 -0.0351 0.9579 0.082 Uiso 1 1 calc R
H18B H 1.0793 0.0350 0.9827 0.082 Uiso 1 1 calc R
C19 C 0.9035(17) 0.3448(11) 0.1806(13) 0.087(7) Uani 1 1 d .
H19A H 0.8794 0.3182 0.2210 0.131 Uiso 1 1 calc R
H19B H 0.9704 0.3458 0.1846 0.131 Uiso 1 1 calc R
H19C H 0.8849 0.3285 0.1302 0.131 Uiso 1 1 calc R
C20 C 0.8688(13) 0.4045(10) 0.1891(10) 0.055(5) Uani 1 1 d .
C21 C 0.815(5) 0.483(3) 0.239(4) 0.079(16) Uani 0.50 1 d PU
H21A H 0.7914 0.5099 0.2783 0.095 Uiso 0.50 1 d PR
C21' C 0.782(5) 0.489(3) 0.218(4) 0.077(16) Uani 0.50 1 d PU
H21B H 0.7385 0.5158 0.2439 0.092 Uiso 0.50 1 d PR
C22 C 0.861(5) 0.506(3) 0.179(3) 0.074(16) Uani 0.50 1 d PU
H22A H 0.8710 0.5488 0.1624 0.089 Uiso 0.50 1 d PR
C22' C 0.829(5) 0.500(3) 0.146(3) 0.078(16) Uani 0.50 1 d PU
H22B H 0.8184 0.5340 0.1106 0.094 Uiso 0.50 1 d PR
C23 C 0.9506(18) 0.4435(11) 0.0743(13) 0.093(8) Uani 1 1 d .
H23A H 0.9228 0.4138 0.0377 0.112 Uiso 1 1 calc R
H23B H 1.0103 0.4267 0.0920 0.112 Uiso 1 1 calc R
C24 C 0.9655(15) 0.5051(10) 0.0339(11) 0.067(5) Uani 1 1 d .
H24A H 0.9910 0.5356 0.0707 0.080 Uiso 1 1 calc R
H24B H 0.9066 0.5211 0.0134 0.080 Uiso 1 1 calc R
C25 C 0.8212(10) 0.2881(8) 0.4333(9) 0.038(4) Uani 1 1 d .
C26 C 0.9119(11) 0.2651(8) 0.4708(9) 0.041(4) Uani 1 1 d .
C27 C 0.9429(10) 0.2894(7) 0.5435(9) 0.039(4) Uani 1 1 d .
C28 C 1.0310(10) 0.2720(7) 0.5720(8) 0.037(4) Uani 1 1 d .
C29 C 1.0899(10) 0.2332(7) 0.5321(9) 0.037(4) Uani 1 1 d .
C30 C 1.0590(10) 0.2110(7) 0.4588(9) 0.039(4) Uani 1 1 d .
C31 C 0.9696(11) 0.2265(9) 0.4319(9) 0.047(4) Uani 1 1 d .
C32 C 1.1792(12) 0.2101(8) 0.5710(9) 0.044(4) Uani 1 1 d .
C33 C 1.3274(12) 0.0211(8) 0.5817(9) 0.042(4) Uani 1 1 d .
C34 C 1.4428(11) 0.0495(7) 0.4801(9) 0.037(4) Uani 1 1 d .
C35 C 1.4151(11) 0.0104(7) 0.5397(8) 0.038(4) Uani 1 1 d .
C36 C 1.5270(11) 0.0405(7) 0.4416(9) 0.039(4) Uani 1 1 d .
C37 C 0.6686(13) 0.4741(10) 0.4115(10) 0.051(5) Uani 1 1 d .
C38 C 0.5827(12) 0.4884(7) 0.4594(9) 0.043(4) Uani 1 1 d .
C39 C 0.5133(12) 0.5256(7) 0.4282(9) 0.042(4) Uani 1 1 d .
C40 C 0.4274(10) 0.5339(7) 0.4658(9) 0.040(4) Uani 1 1 d .
N1 N 1.3203(9) 0.1732(7) 0.7501(7) 0.048(4) Uani 1 1 d .
N2 N 1.4229(11) 0.2112(8) 0.8353(8) 0.060(4) Uani 1 1 d .
N3 N 1.5692(12) 0.2672(12) 1.1715(10) 0.092(7) Uani 1 1 d .
N4 N 1.6648(9) 0.3110(6) 1.2557(7) 0.041(3) Uani 1 1 d .
N5 N 1.1550(10) 0.0637(7) 0.7441(8) 0.050(4) Uani 1 1 d .
N6 N 1.0502(11) 0.0287(7) 0.8275(8) 0.058(4) Uani 1 1 d .
N7 N 0.8101(11) 0.4241(7) 0.2416(8) 0.057(4) Uani 1 1 d .
N8 N 0.8904(14) 0.4512(8) 0.1405(10) 0.082(6) Uani 1 1 d .
O1 O 1.1644(7) 0.1592(5) 0.6088(7) 0.047(3) Uani 1 1 d .
O2 O 1.2516(8) 0.2373(6) 0.5618(7) 0.055(3) Uani 1 1 d .
O3 O 0.8333(8) 0.3344(6) 0.3884(7) 0.053(3) Uani 1 1 d .
O4 O 0.7483(8) 0.2605(7) 0.4453(7) 0.066(4) Uani 1 1 d .
O5 O 0.6492(8) 0.4220(5) 0.3727(7) 0.054(3) Uani 1 1 d .
O6 O 0.7378(9) 0.5014(7) 0.4159(8) 0.072(4) Uani 1 1 d .
O7 O 1.3384(7) 0.0635(6) 0.6361(7) 0.049(3) Uani 1 1 d .
O8 O 1.2576(8) -0.0053(6) 0.5642(7) 0.057(3) Uani 1 1 d .
O1W O 1.2536(13) -0.1347(7) 0.4771(10) 0.106(6) Uani 1 1 d .
H1WA H 1.2526 -0.1675 0.5054 0.127 Uiso 1 1 d R
H1WB H 1.2541 -0.1027 0.5068 0.127 Uiso 1 1 d R
O2W O 1.2477(15) 0.1253(8) 0.9982(11) 0.124(7) Uani 1 1 d .
H2WA H 1.2492 0.1595 1.0240 0.149 Uiso 1 1 d R
H2WB H 1.2519 0.0948 1.0302 0.149 Uiso 1 1 d R

loop_
_atom_site_aniso_label
_atom_site_aniso_U_11
_atom_site_aniso_U_22
_atom_site_aniso_U_33
_atom_site_aniso_U_23
_atom_site_aniso_U_13
_atom_site_aniso_U_12
Zn1 0.0382(10) 0.0379(11) 0.0303(9) 0.0008(7) -0.0015(7) 0.0085(8)
Zn2 0.0381(10) 0.0339(10) 0.0297(9) 0.0013(7) -0.0021(7) 0.0061(8)
Br1 0.0569(12) 0.0951(16) 0.0487(11) -0.0220(10) -0.0149(9) 0.0222(11)
Br2 0.0625(13) 0.1003(18) 0.0680(14) -0.0266(12) -0.0089(10) 0.0429(12)
Br3 0.0616(13) 0.0903(16) 0.0621(13) -0.0229(11) -0.0052(10) 0.0351(11)
Br4 0.0626(12) 0.0900(16) 0.0487(11) -0.0224(10) -0.0166(9) 0.0193(11)
Br5 0.0683(13) 0.0660(14) 0.0918(16) 0.0307(11) 0.0142(11) 0.0363(11)
Br6 0.0683(13) 0.0628(13) 0.0543(11) 0.0204(9) 0.0114(9) 0.0072(10)
Br7 0.0923(16) 0.0816(16) 0.0521(12) 0.0234(10) 0.0194(11) 0.0291(12)
Br8 0.0682(14) 0.114(2) 0.0915(17) 0.0401(15) 0.0055(12) 0.0504(14)
C1 0.087(16) 0.089(17) 0.070(15) 0.018(12) -0.018(12) 0.008(13)
C2 0.058(11) 0.048(11) 0.049(11) -0.009(8) 0.006(9) 0.014(9)
C3 0.081(14) 0.057(13) 0.040(10) 0.008(8) -0.011(10) 0.011(10)
C4 0.085(15) 0.056(13) 0.074(14) -0.005(11) -0.034(12) -0.014(11)
C5 0.047(11) 0.107(18) 0.064(13) -0.015(12) -0.025(10) 0.006(11)
C6 0.062(12) 0.079(14) 0.043(10) -0.019(9) -0.008(9) 0.007(10)
C7 0.058(13) 0.15(2) 0.046(12) 0.008(12) -0.023(10) -0.027(14)
C8 0.080(16) 0.18(3) 0.059(14) -0.039(16) -0.015(12) -0.048(18)
C9 0.081(16) 0.082(17) 0.086(16) -0.045(13) -0.020(13) -0.007(13)
C10 0.053(11) 0.059(13) 0.049(11) -0.008(9) -0.013(8) 0.002(9)
C11 0.054(11) 0.067(13) 0.046(11) -0.010(9) -0.013(9) -0.014(10)
C12 0.083(16) 0.075(15) 0.075(15) 0.025(11) -0.017(12) 0.025(12)
C13 0.066(13) 0.041(11) 0.066(12) -0.010(9) 0.009(10) -0.012(9)
C14 0.065(13) 0.084(15) 0.038(10) 0.025(10) 0.013(9) 0.019(11)
C15 0.108(17) 0.042(12) 0.056(12) -0.005(9) 0.036(12) 0.012(11)
C16 0.104(17) 0.057(13) 0.048(11) -0.014(9) 0.021(11) -0.028(12)
C17 0.067(13) 0.13(2) 0.055(13) 0.028(12) 0.032(11) 0.031(13)
C18 0.065(12) 0.103(17) 0.038(10) 0.019(10) 0.012(9) 0.006(12)
C19 0.108(18) 0.093(18) 0.062(14) 0.021(12) 0.035(13) 0.037(15)
C20 0.051(11) 0.077(14) 0.038(10) 0.009(9) -0.004(8) 0.011(10)
C21 0.11(4) 0.047(14) 0.08(3) 0.014(18) 0.04(3) 0.038(19)
C21' 0.11(4) 0.042(14) 0.08(3) 0.014(18) 0.04(3) 0.041(19)
C22 0.11(4) 0.041(13) 0.08(3) 0.019(18) 0.05(3) 0.033(19)
C22' 0.11(4) 0.043(14) 0.09(3) 0.018(18) 0.04(3) 0.042(18)
C23 0.11(2) 0.093(18) 0.076(15) 0.018(13) 0.062(15) 0.010(14)
C24 0.075(13) 0.077(14) 0.048(11) 0.015(10) 0.008(9) -0.012(11)
C25 0.030(9) 0.049(10) 0.034(8) 0.001(7) -0.011(7) 0.005(7)
C26 0.043(9) 0.049(10) 0.031(8) 0.012(7) -0.004(7) -0.002(8)
C27 0.036(9) 0.045(10) 0.037(9) 0.004(7) 0.012(7) 0.009(7)
C28 0.041(9) 0.035(9) 0.034(8) 0.003(6) -0.008(7) 0.008(7)
C29 0.025(8) 0.044(10) 0.042(9) 0.020(7) 0.002(7) 0.005(7)
C30 0.037(9) 0.034(9) 0.045(9) -0.002(7) -0.001(7) 0.021(7)
C31 0.048(10) 0.067(12) 0.025(8) 0.001(8) 0.002(7) -0.001(9)
C32 0.045(10) 0.048(11) 0.039(9) 0.010(8) -0.002(8) 0.006(8)
C33 0.040(10) 0.044(10) 0.043(10) 0.009(8) 0.007(8) 0.009(8)
C34 0.038(9) 0.036(9) 0.038(9) -0.005(7) 0.001(7) 0.015(7)
C35 0.055(10) 0.029(8) 0.029(8) 0.001(6) 0.002(7) 0.008(7)
C36 0.044(9) 0.032(9) 0.041(9) 0.017(7) -0.008(7) -0.003(7)
C37 0.043(11) 0.073(14) 0.036(9) -0.005(9) -0.001(8) 0.018(10)
C38 0.053(10) 0.036(9) 0.041(9) 0.000(7) 0.006(8) 0.001(8)
C39 0.066(11) 0.020(8) 0.039(9) 0.011(6) 0.002(8) 0.013(7)
C40 0.032(8) 0.034(9) 0.053(10) 0.011(7) 0.005(7) 0.012(7)
N1 0.038(8) 0.073(11) 0.033(7) -0.007(7) -0.014(6) 0.014(7)
N2 0.067(10) 0.071(11) 0.040(8) -0.019(8) -0.019(7) 0.012(9)
N3 0.057(11) 0.16(2) 0.059(11) -0.040(13) -0.030(9) 0.023(13)
N4 0.035(7) 0.048(9) 0.039(8) 0.000(6) -0.009(6) 0.011(6)
N5 0.061(9) 0.049(9) 0.040(8) 0.012(6) 0.012(7) 0.022(7)
N6 0.075(11) 0.056(10) 0.044(8) 0.014(7) 0.022(8) -0.005(8)
N7 0.081(11) 0.037(9) 0.055(9) 0.016(7) 0.032(8) 0.014(8)
N8 0.110(15) 0.057(11) 0.080(12) 0.015(9) 0.056(11) 0.006(10)
O1 0.041(6) 0.044(7) 0.055(7) 0.005(6) -0.007(5) -0.001(5)
O2 0.038(7) 0.060(8) 0.065(8) 0.018(6) -0.013(6) -0.004(6)
O3 0.041(7) 0.072(9) 0.046(7) 0.014(6) -0.016(5) 0.009(6)
O4 0.042(7) 0.093(10) 0.065(8) 0.027(7) 0.001(6) -0.006(7)
O5 0.048(7) 0.045(7) 0.067(8) -0.013(6) 0.000(6) 0.015(6)
O6 0.048(8) 0.092(11) 0.077(10) -0.020(8) 0.006(7) -0.022(8)
O7 0.040(6) 0.058(8) 0.050(7) -0.015(6) 0.003(5) -0.002(6)
O8 0.039(7) 0.060(8) 0.071(9) -0.023(6) 0.001(6) 0.003(6)
O1W 0.160(17) 0.054(10) 0.103(13) 0.015(9) -0.030(12) -0.002(10)
O2W 0.19(2) 0.080(13) 0.100(14) 0.006(10) -0.022(13) -0.015(13)

loop_
_atom_type_symbol
_atom_type_description
_atom_type_scat_dispersion_real
_atom_type_scat_dispersion_imag
_atom_type_scat_source
C C 0.0033 0.0016 'International Tables Vol C Tables 4.2.6.8 and 6.1.1.4'
H H 0.0000 0.0000 'International Tables Vol C Tables 4.2.6.8 and 6.1.1.4'
Br Br -0.2901 2.4595 'International Tables Vol C Tables 4.2.6.8 and 6.1.1.4'
N N 0.0061 0.0033 'International Tables Vol C Tables 4.2.6.8 and 6.1.1.4'
O O 0.0106 0.0060 'International Tables Vol C Tables 4.2.6.8 and 6.1.1.4'
Zn Zn 0.2839 1.4301 'International Tables Vol C Tables 4.2.6.8 and 6.1.1.4'

loop_
_geom_angle_atom_site_label_1
_geom_angle_atom_site_label_2
_geom_angle_atom_site_label_3
_geom_angle
_geom_angle_site_symmetry_1
_geom_angle_site_symmetry_3
O1 Zn1 O7 113.8(5) . .
O1 Zn1 N5 104.0(5) . .
O7 Zn1 N5 111.6(5) . .
O1 Zn1 N1 112.5(5) . .
O7 Zn1 N1 101.8(5) . .
N5 Zn1 N1 113.5(6) . .
O5 Zn2 O3 113.5(5) . .
O5 Zn2 N7 111.8(6) . .
O3 Zn2 N7 107.5(6) . .
O5 Zn2 N4 103.7(5) . 1_454
O3 Zn2 N4 114.1(5) . 1_454
N7 Zn2 N4 106.1(6) . 1_454
N1 C2 N2 110.8(16) . .
N1 C2 C1 125.0(18) . .
N2 C2 C1 124.2(17) . .
C4 C3 N1 110.4(17) . .
C3 C4 N2 108.2(18) . .
C6 C5 N2 114.5(16) . .
C5 C6 C7 114.2(17) . .
C8 C7 C6 112.8(17) . .
C7 C8 N3 110.9(19) . .
N3 C9 C10 105(2) . .
N4 C10 C9 109.2(18) . .
N3 C11 N4 108.5(17) . .
N3 C11 C12 126.3(19) . .
N4 C11 C12 125.2(17) . .
N5 C14 N6 107.9(18) . .
N5 C14 C13 124.7(18) . .
N6 C14 C13 127.4(17) . .
C16 C15 N5 111.2(16) . .
C15 C16 N6 106.1(17) . .
N6 C17 C18 114.0(16) . .
C18 C18 C17 115(2) 3_757 .
N7 C20 N8 110.3(17) . .
N7 C20 C19 127.3(18) . .
N8 C20 C19 122.4(18) . .
N7 C20 C21 37(2) . .
N8 C20 C21 75(2) . .
C19 C20 C21 161(2) . .
C21' C21 N7 102(10) . .
C21' C21 C22 82(10) . .
N7 C21 C22 116(6) . .
C21' C21 C22' 60(10) . .
N7 C21 C22' 106(6) . .
C22 C21 C22' 26(4) . .
C21' C21 C20 104(10) . .
N7 C21 C20 39(2) . .
C22 C21 C20 78(4) . .
C22' C21 C20 74(4) . .
C21 C21' C22 72(10) . .
C21 C21' C22' 99(10) . .
C22 C21' C22' 30(4) . .
C21 C21' N7 55(10) . .
C22 C21' N7 99(5) . .
C22' C21' N7 105(4) . .
C22' C22 C21 102(10) . .
C22' C22 C21' 79(10) . .
C21 C22 C21' 26(4) . .
C22' C22 N8 71(8) . .
C21 C22 N8 102(5) . .
C21' C22 N8 105(6) . .
C22 C22' N8 78(9) . .
C22 C22' C21' 71(10) . .
N8 C22' C21' 105(4) . .
C22 C22' C21 52(8) . .
N8 C22' C21 89(4) . .
C21' C22' C21 21(4) . .
N8 C23 C24 110.7(18) . .
C23 C24 C24 109(2) . 3_765
O4 C25 O3 127.3(14) . .
O4 C25 C26 120.2(15) . .
O3 C25 C26 112.4(14) . .
C31 C26 C27 118.1(14) . .
C31 C26 C25 121.1(14) . .
C27 C26 C25 120.4(14) . .
C28 C27 C26 118.6(14) . .
C28 C27 Br2 121.2(12) . .
C26 C27 Br2 120.0(11) . .
C29 C28 C27 123.2(14) . .
C29 C28 Br1 116.5(11) . .
C27 C28 Br1 120.2(11) . .
C28 C29 C30 117.4(13) . .
C28 C29 C32 120.0(14) . .
C30 C29 C32 122.3(14) . .
C31 C30 C29 119.2(13) . .
C31 C30 Br3 121.7(12) . .
C29 C30 Br3 119.0(11) . .
C26 C31 C30 123.4(15) . .
C26 C31 Br4 116.9(12) . .
C30 C31 Br4 119.7(12) . .
O2 C32 O1 128.6(15) . .
O2 C32 C29 120.9(14) . .
O1 C32 C29 110.4(14) . .
O8 C33 O7 126.9(15) . .
O8 C33 C35 121.9(16) . .
O7 C33 C35 111.2(15) . .
C35 C34 C36 121.7(13) . .
C35 C34 Br5 116.7(11) . .
C36 C34 Br5 121.6(11) . .
C34 C35 C36 117.3(14) . 3_856
C34 C35 C33 121.6(13) . .
C36 C35 C33 121.0(14) 3_856 .
C35 C36 C34 120.9(13) 3_856 .
C35 C36 Br6 119.1(12) 3_856 .
C34 C36 Br6 120.1(11) . .
O6 C37 O5 129.2(17) . .
O6 C37 C38 124.6(17) . .
O5 C37 C38 105.8(16) . .
C39 C38 C40 118.2(14) . 3_666
C39 C38 C37 119.7(14) . .
C40 C38 C37 122.1(15) 3_666 .
C38 C39 C40 122.0(14) . .
C38 C39 Br7 119.0(12) . .
C40 C39 Br7 118.5(11) . .
C38 C40 C39 119.2(13) 3_666 .
C38 C40 Br8 117.8(11) 3_666 .
C39 C40 Br8 122.7(11) . .
C2 N1 C3 104.7(14) . .
C2 N1 Zn1 128.0(13) . .
C3 N1 Zn1 127.3(11) . .
C2 N2 C4 105.6(14) . .
C2 N2 C5 127.6(17) . .
C4 N2 C5 126.7(17) . .
C11 N3 C9 109.7(16) . .
C11 N3 C8 124(2) . .
C9 N3 C8 126(2) . .
C10 N4 C11 107.5(15) . .
C10 N4 Zn2 123.4(11) . 1_656
C11 N4 Zn2 128.8(12) . 1_656
C14 N5 C15 105.6(15) . .
C14 N5 Zn1 129.4(14) . .
C15 N5 Zn1 124.9(11) . .
C14 N6 C16 109.1(15) . .
C14 N6 C17 125.9(18) . .
C16 N6 C17 125.0(18) . .
C21 N7 C20 104(4) . .
C21 N7 C21' 23(6) . .
C20 N7 C21' 106(3) . .
C21 N7 Zn2 127(3) . .
C20 N7 Zn2 127.7(13) . .
C21' N7 Zn2 124(3) . .
C20 N8 C22' 111(3) . .
C20 N8 C22 105(3) . .
C22' N8 C22 30(4) . .
C20 N8 C23 123.4(18) . .
C22' N8 C23 123(3) . .
C22 N8 C23 130(3) . .
C32 O1 Zn1 130.1(11) . .
C25 O3 Zn2 127.1(10) . .
C37 O5 Zn2 123.6(11) . .
C33 O7 Zn1 127.9(10) . .

loop_
_geom_bond_atom_site_label_1
_geom_bond_atom_site_label_2
_geom_bond_distance
_geom_bond_site_symmetry_2
Zn1 O1 1.937(11) .
Zn1 O7 1.938(11) .
Zn1 N5 1.976(14) .
Zn1 N1 1.999(14) .
Zn2 O5 1.935(11) .
Zn2 O3 1.940(10) .
Zn2 N7 1.983(13) .
Zn2 N4 2.014(13) 1_454
Br1 C28 1.900(14) .
Br2 C27 1.848(14) .
Br3 C30 1.855(14) .
Br4 C31 1.916(16) .
Br5 C34 1.877(14) .
Br6 C36 1.886(14) .
Br7 C39 1.899(14) .
Br8 C40 1.858(14) .
C1 C2 1.48(3) .
C2 N1 1.31(2) .
C2 N2 1.36(2) .
C3 C4 1.28(2) .
C3 N1 1.41(2) .
C4 N2 1.39(2) .
C5 C6 1.42(3) .
C5 N2 1.50(2) .
C6 C7 1.52(2) .
C7 C8 1.44(3) .
C8 N3 1.49(2) .
C9 N3 1.35(3) .
C9 C10 1.39(2) .
C10 N4 1.33(2) .
C11 N3 1.34(3) .
C11 N4 1.35(2) .
C11 C12 1.45(3) .
C13 C14 1.40(3) .
C14 N5 1.37(2) .
C14 N6 1.38(2) .
C15 C16 1.33(3) .
C15 N5 1.39(2) .
C16 N6 1.37(2) .
C17 N6 1.44(2) .
C17 C18 1.49(3) .
C18 C18 1.48(3) 3_757
C19 C20 1.37(3) .
C20 N7 1.31(2) .
C20 N8 1.33(2) .
C20 C21 2.02(7) .
C21 C21' 0.60(11) .
C21 N7 1.25(7) .
C21 C22 1.32(7) .
C21 C22' 1.63(11) .
C21' C22 1.37(12) .
C21' C22' 1.43(7) .
C21' N7 1.49(5) .
C22 C22' 0.73(9) .
C22 N8 1.41(6) .
C22' N8 1.36(6) .
C23 N8 1.44(2) .
C23 C24 1.50(3) .
C24 C24 1.55(4) 3_765
C25 O4 1.220(18) .
C25 O3 1.262(19) .
C25 C26 1.52(2) .
C26 C31 1.35(2) .
C26 C27 1.41(2) .
C27 C28 1.40(2) .
C28 C29 1.37(2) .
C29 C30 1.40(2) .
C29 C32 1.51(2) .
C30 C31 1.39(2) .
C32 O2 1.201(19) .
C32 O1 1.282(19) .
C33 O8 1.180(19) .
C33 O7 1.30(2) .
C33 C35 1.48(2) .
C34 C35 1.38(2) .
C34 C36 1.40(2) .
C35 C36 1.40(2) 3_856
C36 C35 1.40(2) 3_856
C37 O6 1.15(2) .
C37 O5 1.32(2) .
C37 C38 1.52(2) .
C38 C39 1.37(2) .
C38 C40 1.37(2) 3_666
C39 C40 1.41(2) .
C40 C38 1.37(2) 3_666
N4 Zn2 2.014(13) 1_656
